data_2243008
loop_
_publ_author_name
'Syed Abuthahir, S.'
'NizamMohideen, M.'
'Mayakrishnan, S.'
'Uma Maheswari, N.'
'Viswanathan, V.'

_publ_section_title
;
 Crystal structures of two new isocoumarin derivatives:
 8-amino-6-methyl-3,4-diphenyl-1<i>H</i>-isochromen-1-one and
 8-amino-3,4-diethyl-6-methyl-1<i>H</i>-isochromen-1-one
;
_journal_coeditor_code SU5498
_journal_issue 8
_journal_name_full 'Acta Crystallographica Section E'
_journal_page_first 1117
_journal_page_last 1122
_journal_paper_doi 10.1107/S2056989019009435
_journal_volume 75
_journal_year 2019
_chemical_formula_iupac 'C14 H17 N O2'
_chemical_formula_moiety 'C14 H17 N O2'
_chemical_formula_sum 'C14 H17 N O2'
_chemical_formula_weight 231.28
_chemical_name_systematic
;
8-Amino-3,4-diethyl-6-methyl-1<i>H</i>-isochromen-1-one
;
_space_group_crystal_system monoclinic
_space_group_IT_number 14
_space_group_name_Hall '-P 2ybc'
_space_group_name_H-M_alt 'P 1 21/c 1'
_symmetry_space_group_name_Hall '-P 2ybc'
_symmetry_space_group_name_H-M 'P 1 21/c 1'
_atom_sites_solution_hydrogens geom
_atom_sites_solution_primary direct
_atom_sites_solution_secondary difmap
_audit_creation_method SHELXL-2018/3
_cell_angle_alpha 90
_cell_angle_beta 105.367(3)
_cell_angle_gamma 90
_cell_formula_units_Z 8
_cell_length_a 10.4844(8)
_cell_length_b 26.562(2)
_cell_length_c 9.3651(6)
_cell_measurement_reflns_used 3755
_cell_measurement_temperature 296(2)
_cell_measurement_theta_max 26.897
_cell_measurement_theta_min 1.829
_cell_volume 2514.8(3)
_computing_cell_refinement
;
SAINT (Bruker, 2008)
;
_computing_data_collection
;
APEX2 (Bruker, 2008)
;
_computing_data_reduction
;
SAINT (Bruker, 2008)
;
_computing_molecular_graphics
;
ORTEP-3 for Windows (Farrugia, 2012) and Mercury (Macrae <i>et al.</i>,
2008)
;
_computing_publication_material
;
WinGX (Farrugia, 2012), publCIF (Westrip, 2010) and PLATON
(Spek, 2009)
;
_computing_structure_refinement
;
SHELXL2018 (Sheldrick, 2015)
;
_computing_structure_solution
;
SHELXS2018 (Sheldrick, 2008)
;
_diffrn_ambient_temperature 296(2)
_diffrn_measured_fraction_theta_full 0.978
_diffrn_measured_fraction_theta_max 0.978
_diffrn_measurement_device_type 'Bruker Kappa APEXII CCD'
_diffrn_measurement_method '\w and \f scans'
_diffrn_radiation_type MoK\a
_diffrn_radiation_wavelength 0.71073
_diffrn_reflns_av_R_equivalents 0.0478
_diffrn_reflns_av_unetI/netI 0.0538
_diffrn_reflns_limit_h_max 11
_diffrn_reflns_limit_h_min -11
_diffrn_reflns_limit_k_max 23
_diffrn_reflns_limit_k_min -29
_diffrn_reflns_limit_l_max 7
_diffrn_reflns_limit_l_min -10
_diffrn_reflns_number 13067
_diffrn_reflns_theta_full 23.762
_diffrn_reflns_theta_max 23.762
_diffrn_reflns_theta_min 2.155
_exptl_absorpt_coefficient_mu 0.082
_exptl_absorpt_correction_T_max 0.824
_exptl_absorpt_correction_T_min 0.756
_exptl_absorpt_correction_type multi-scan
_exptl_absorpt_process_details
;
(<i>SADABS</i>; Bruker, 2008)
;
_exptl_crystal_colour Colourless
_exptl_crystal_density_diffrn 1.222
_exptl_crystal_description Block
_exptl_crystal_F_000 992
_exptl_crystal_size_max 0.250
_exptl_crystal_size_mid 0.220
_exptl_crystal_size_min 0.130
_refine_diff_density_max 0.145
_refine_diff_density_min -0.248
_refine_ls_extinction_method none
_refine_ls_goodness_of_fit_ref 1.007
_refine_ls_hydrogen_treatment constr
_refine_ls_matrix_type full
_refine_ls_number_parameters 313
_refine_ls_number_reflns 3755
_refine_ls_number_restraints 0
_refine_ls_restrained_S_all 1.007
_refine_ls_R_factor_all 0.1075
_refine_ls_R_factor_gt 0.0536
_refine_ls_shift/su_max 0.000
_refine_ls_shift/su_mean 0.000
_refine_ls_structure_factor_coef Fsqd
_refine_ls_weighting_details 'w=1/[\s^2^(Fo^2^)+(0.0872P)^2^] where P=(Fo^2^+2Fc^2^)/3'
_refine_ls_weighting_scheme calc
_refine_ls_wR_factor_gt 0.1342
_refine_ls_wR_factor_ref 0.1683
_reflns_number_gt 2132
_reflns_number_total 3755
_reflns_threshold_expression 'I > 2\s(I)'
_cod_data_source_file su5498sup1.cif
_cod_data_source_block II
_cod_database_code 2243008
_shelx_space_group_comment
;
The symmetry employed for this shelxl refinement is uniquely defined
by the following loop, which should always be used as a source of
symmetry information in preference to the above space-group names.
They are only intended as comments.
;
_shelx_estimated_absorpt_t_min 0.980
_shelx_estimated_absorpt_t_max 0.989

loop_
_space_group_symop_operation_xyz
'x, y, z'
'-x, y+1/2, -z+1/2'
'-x, -y, -z'
'x, -y-1/2, z-1/2'

loop_
_atom_site_type_symbol
_atom_site_label
_atom_site_fract_x
_atom_site_fract_y
_atom_site_fract_z
_atom_site_U_iso_or_equiv
_atom_site_adp_type
_atom_site_calc_flag
_atom_site_occupancy
O O1A 0.19526(18) -0.03883(8) 0.3169(2) 0.0621(6) Uani d 1
O O2A 0.1114(2) -0.10719(9) 0.2007(2) 0.0765(7) Uani d 1
N N1A -0.1310(2) -0.10445(9) 0.0078(2) 0.0688(7) Uani d 1
H H1A1 -0.198031 -0.117045 -0.055946 0.083 Uiso calc 1
H H1A2 -0.062249 -0.122669 0.044001 0.083 Uiso calc 1
C C1A -0.0241(2) -0.03391(10) 0.1564(2) 0.0420(7) Uani d 1
C C2A 0.0926(3) -0.06286(12) 0.2204(3) 0.0529(8) Uani d 1
C C3A 0.1906(3) 0.01162(12) 0.3555(3) 0.0532(8) Uani d 1
C C4A 0.0834(2) 0.03978(10) 0.3010(3) 0.0458(7) Uani d 1
C C5A -0.1438(3) 0.04469(10) 0.1329(3) 0.0493(7) Uani d 1
H H5A -0.147825 0.078312 0.159015 0.059 Uiso calc 1
C C6A -0.2512(3) 0.02321(12) 0.0321(3) 0.0538(8) Uani d 1
C C7A -0.2452(3) -0.02619(13) -0.0072(3) 0.0556(8) Uani d 1
H H7A -0.317482 -0.040423 -0.074901 0.067 Uiso calc 1
C C8A -0.1338(3) -0.05578(11) 0.0513(3) 0.0492(7) Uani d 1
C C9A -0.0303(2) 0.01716(10) 0.1956(2) 0.0417(7) Uani d 1
C C10A -0.3711(3) 0.05465(13) -0.0348(3) 0.0806(10) Uani d 1
H H10A -0.349955 0.079114 -0.100375 0.121 Uiso calc 1
H H10B -0.398847 0.071563 0.042527 0.121 Uiso calc 1
H H10C -0.441292 0.033370 -0.089177 0.121 Uiso calc 1
C C11A 0.3183(3) 0.02507(13) 0.4640(3) 0.0761(10) Uani d 1
H H11A 0.326355 0.061432 0.470382 0.091 Uiso calc 1
H H11B 0.391030 0.012236 0.428775 0.091 Uiso calc 1
C C12A 0.3281(3) 0.00403(13) 0.6162(3) 0.0828(11) Uani d 1
H H12A 0.262132 0.019401 0.656040 0.124 Uiso calc 1
H H12B 0.414351 0.010997 0.679928 0.124 Uiso calc 1
H H12C 0.314202 -0.031714 0.609490 0.124 Uiso calc 1
C C13A 0.0781(3) 0.09389(11) 0.3488(3) 0.0597(8) Uani d 1
H H13A 0.033743 0.113977 0.263609 0.072 Uiso calc 1
H H13B 0.167579 0.106592 0.385238 0.072 Uiso calc 1
C C14A 0.0062(3) 0.09996(13) 0.4687(3) 0.0818(10) Uani d 1
H H14A -0.082689 0.087702 0.433030 0.123 Uiso calc 1
H H14B 0.004438 0.134906 0.494236 0.123 Uiso calc 1
H H14C 0.051468 0.081108 0.554672 0.123 Uiso calc 1
O O1B 0.34202(18) 0.19483(8) 0.14816(19) 0.0623(6) Uani d 1
O O2B 0.4302(2) 0.12582(9) 0.2580(2) 0.0859(7) Uani d 1
N N1B 0.6446(2) 0.13134(10) 0.4921(3) 0.0786(8) Uani d 1
H H1B1 0.705569 0.119291 0.564264 0.094 Uiso calc 1
H H1B2 0.591805 0.111350 0.431977 0.094 Uiso calc 1
C C1B 0.5316(2) 0.20312(11) 0.3560(3) 0.0442(7) Uani d 1
C C2B 0.4371(3) 0.17168(12) 0.2564(3) 0.0562(8) Uani d 1
C C3B 0.3370(3) 0.24666(12) 0.1273(3) 0.0532(8) Uani d 1
C C4B 0.4230(3) 0.27743(10) 0.2151(3) 0.0479(7) Uani d 1
C C5B 0.6132(3) 0.28607(11) 0.4388(3) 0.0564(8) Uani d 1
H H5B 0.608867 0.320854 0.427094 0.068 Uiso calc 1
C C6B 0.7082(3) 0.26519(14) 0.5561(3) 0.0614(8) Uani d 1
C C7B 0.7174(3) 0.21419(14) 0.5708(3) 0.0628(9) Uani d 1
H H7B 0.782810 0.200493 0.648214 0.075 Uiso calc 1
C C8B 0.6315(3) 0.18187(11) 0.4730(3) 0.0531(8) Uani d 1
C C9B 0.5246(2) 0.25581(11) 0.3387(3) 0.0447(7) Uani d 1
C C10B 0.8005(3) 0.29914(14) 0.6652(4) 0.0914(12) Uani d 1
H H10D 0.861250 0.279047 0.737701 0.137 Uiso calc 1
H H10E 0.750228 0.320132 0.713663 0.137 Uiso calc 1
H H10F 0.848950 0.319861 0.613864 0.137 Uiso calc 1
C C11B 0.2212(3) 0.25846(13) 0.0000(3) 0.0767(10) Uani d 1
H H11C 0.226498 0.238303 -0.084589 0.092 Uiso calc 1
H H11D 0.225174 0.293610 -0.026570 0.092 Uiso calc 1
C C12B 0.0907(3) 0.24846(15) 0.0340(4) 0.1083(14) Uani d 1
H H12D 0.090713 0.214998 0.072749 0.162 Uiso calc 1
H H12E 0.020240 0.251665 -0.055014 0.162 Uiso calc 1
H H12F 0.078047 0.272358 0.105949 0.162 Uiso calc 1
C C13B 0.4150(3) 0.33380(11) 0.1925(3) 0.0604(8) Uani d 1
H H13C 0.374007 0.340940 0.088909 0.073 Uiso calc 1
H H13D 0.503755 0.347615 0.217150 0.073 Uiso calc 1
C C14B 0.3362(3) 0.35947(11) 0.2865(3) 0.0731(9) Uani d 1
H H14D 0.247412 0.346648 0.260456 0.110 Uiso calc 1
H H14E 0.334475 0.395109 0.269095 0.110 Uiso calc 1
H H14F 0.376919 0.352867 0.389239 0.110 Uiso calc 1

loop_
_atom_site_aniso_label
_atom_site_aniso_U_11
_atom_site_aniso_U_22
_atom_site_aniso_U_33
_atom_site_aniso_U_12
_atom_site_aniso_U_13
_atom_site_aniso_U_23
O1A 0.0559(13) 0.0674(16) 0.0564(12) 0.0158(11) 0.0035(10) 0.0115(11)
O2A 0.1035(18) 0.0453(15) 0.0803(14) 0.0221(13) 0.0241(12) 0.0094(12)
N1A 0.0866(19) 0.0476(18) 0.0742(17) -0.0169(14) 0.0249(14) -0.0101(13)
C1A 0.0511(17) 0.0357(18) 0.0386(13) -0.0001(13) 0.0105(12) 0.0057(12)
C2A 0.064(2) 0.049(2) 0.0463(16) 0.0100(17) 0.0163(15) 0.0123(15)
C3A 0.0533(19) 0.056(2) 0.0485(16) -0.0012(16) 0.0103(14) 0.0049(14)
C4A 0.0430(16) 0.049(2) 0.0427(14) -0.0015(14) 0.0061(13) 0.0024(13)
C5A 0.0508(17) 0.0438(19) 0.0486(15) 0.0030(14) 0.0049(14) 0.0003(13)
C6A 0.0471(18) 0.059(2) 0.0502(16) 0.0017(16) 0.0046(14) 0.0033(15)
C7A 0.0494(18) 0.067(2) 0.0456(16) -0.0171(17) 0.0040(13) -0.0008(15)
C8A 0.067(2) 0.0393(19) 0.0470(15) -0.0117(16) 0.0243(15) -0.0002(14)
C9A 0.0415(16) 0.0449(19) 0.0371(13) -0.0023(13) 0.0078(12) 0.0049(12)
C10A 0.055(2) 0.092(3) 0.081(2) 0.0079(19) -0.0065(16) 0.0077(19)
C11A 0.0516(19) 0.096(3) 0.070(2) -0.0024(18) -0.0020(16) 0.0106(19)
C12A 0.087(2) 0.090(3) 0.0563(19) 0.007(2) -0.0078(17) -0.0083(18)
C13A 0.0571(18) 0.059(2) 0.0587(17) -0.0130(15) 0.0078(14) -0.0117(15)
C14A 0.093(2) 0.083(3) 0.073(2) -0.002(2) 0.0271(18) -0.0218(18)
O1B 0.0632(13) 0.0536(15) 0.0614(12) -0.0025(11) 0.0012(10) -0.0087(11)
O2B 0.1026(18) 0.0414(16) 0.1027(17) -0.0062(13) 0.0079(14) -0.0060(13)
N1B 0.0833(19) 0.056(2) 0.093(2) 0.0262(15) 0.0168(15) 0.0176(15)
C1B 0.0418(16) 0.044(2) 0.0457(14) 0.0047(14) 0.0097(13) 0.0033(13)
C2B 0.0595(19) 0.046(2) 0.0612(18) -0.0001(17) 0.0132(16) -0.0027(16)
C3B 0.0580(19) 0.050(2) 0.0506(16) 0.0081(16) 0.0120(14) 0.0028(15)
C4B 0.0540(17) 0.0415(19) 0.0477(15) 0.0049(14) 0.0125(14) 0.0031(14)
C5B 0.0607(19) 0.043(2) 0.0632(17) -0.0024(15) 0.0131(16) -0.0019(15)
C6B 0.0448(18) 0.074(3) 0.0608(18) -0.0025(17) 0.0062(15) -0.0052(18)
C7B 0.0483(18) 0.081(3) 0.0538(17) 0.0108(18) 0.0049(14) 0.0059(18)
C8B 0.0516(18) 0.048(2) 0.0620(18) 0.0109(15) 0.0197(15) 0.0048(15)
C9B 0.0437(16) 0.043(2) 0.0479(15) 0.0016(13) 0.0124(13) 0.0002(13)
C10B 0.066(2) 0.109(3) 0.087(2) -0.010(2) -0.0018(19) -0.024(2)
C11B 0.075(2) 0.086(3) 0.0574(18) 0.0129(19) -0.0039(17) -0.0030(17)
C12B 0.063(2) 0.118(4) 0.125(3) 0.013(2) -0.009(2) 0.008(3)
C13B 0.073(2) 0.052(2) 0.0570(16) 0.0107(16) 0.0178(15) 0.0086(15)
C14B 0.092(2) 0.050(2) 0.083(2) 0.0184(18) 0.0329(19) 0.0023(17)

loop_
_atom_type_symbol
_atom_type_description
_atom_type_scat_dispersion_real
_atom_type_scat_dispersion_imag
_atom_type_scat_source
C C 0.0033 0.0016 'International Tables Vol C Tables 4.2.6.8 and 6.1.1.4'
H H 0.0000 0.0000 'International Tables Vol C Tables 4.2.6.8 and 6.1.1.4'
N N 0.0061 0.0033 'International Tables Vol C Tables 4.2.6.8 and 6.1.1.4'
O O 0.0106 0.0060 'International Tables Vol C Tables 4.2.6.8 and 6.1.1.4'

loop_
_geom_angle_atom_site_label_1
_geom_angle_atom_site_label_2
_geom_angle_atom_site_label_3
_geom_angle
C2A O1A C3A 123.1(2)
C8A N1A H1A1 120.0
C8A N1A H1A2 120.0
H1A1 N1A H1A2 120.0
C9A C1A C8A 119.1(2)
C9A C1A C2A 120.0(2)
C8A C1A C2A 120.9(3)
O2A C2A O1A 115.0(3)
O2A C2A C1A 127.6(3)
O1A C2A C1A 117.5(3)
C4A C3A O1A 121.6(2)
C4A C3A C11A 129.7(3)
O1A C3A C11A 108.7(3)
C3A C4A C9A 118.8(3)
C3A C4A C13A 120.9(2)
C9A C4A C13A 120.3(2)
C6A C5A C9A 121.5(3)
C6A C5A H5A 119.3
C9A C5A H5A 119.3
C7A C6A C5A 119.4(3)
C7A C6A C10A 121.0(3)
C5A C6A C10A 119.7(3)
C6A C7A C8A 121.9(3)
C6A C7A H7A 119.0
C8A C7A H7A 119.0
N1A C8A C7A 120.1(3)
N1A C8A C1A 121.2(3)
C7A C8A C1A 118.7(3)
C5A C9A C1A 119.3(2)
C5A C9A C4A 121.6(3)
C1A C9A C4A 119.1(2)
C6A C10A H10A 109.5
C6A C10A H10B 109.5
H10A C10A H10B 109.5
C6A C10A H10C 109.5
H10A C10A H10C 109.5
H10B C10A H10C 109.5
C3A C11A C12A 112.3(3)
C3A C11A H11A 109.1
C12A C11A H11A 109.1
C3A C11A H11B 109.1
C12A C11A H11B 109.1
H11A C11A H11B 107.9
C11A C12A H12A 109.5
C11A C12A H12B 109.5
H12A C12A H12B 109.5
C11A C12A H12C 109.5
H12A C12A H12C 109.5
H12B C12A H12C 109.5
C4A C13A C14A 112.6(2)
C4A C13A H13A 109.1
C14A C13A H13A 109.1
C4A C13A H13B 109.1
C14A C13A H13B 109.1
H13A C13A H13B 107.8
C13A C14A H14A 109.5
C13A C14A H14B 109.5
H14A C14A H14B 109.5
C13A C14A H14C 109.5
H14A C14A H14C 109.5
H14B C14A H14C 109.5
C2B O1B C3B 122.9(2)
C8B N1B H1B1 120.0
C8B N1B H1B2 120.0
H1B1 N1B H1B2 120.0
C9B C1B C8B 119.3(2)
C9B C1B C2B 119.8(2)
C8B C1B C2B 120.8(3)
O2B C2B O1B 115.1(3)
O2B C2B C1B 127.3(3)
O1B C2B C1B 117.6(3)
C4B C3B O1B 121.9(2)
C4B C3B C11B 129.8(3)
O1B C3B C11B 108.3(3)
C3B C4B C9B 118.6(3)
C3B C4B C13B 121.3(2)
C9B C4B C13B 120.0(2)
C6B C5B C9B 121.0(3)
C6B C5B H5B 119.5
C9B C5B H5B 119.5
C7B C6B C5B 119.6(3)
C7B C6B C10B 120.7(3)
C5B C6B C10B 119.7(3)
C6B C7B C8B 121.9(3)
C6B C7B H7B 119.0
C8B C7B H7B 119.0
N1B C8B C7B 119.8(3)
N1B C8B C1B 121.6(3)
C7B C8B C1B 118.6(3)
C5B C9B C1B 119.5(2)
C5B C9B C4B 121.5(3)
C1B C9B C4B 119.0(2)
C6B C10B H10D 109.5
C6B C10B H10E 109.5
H10D C10B H10E 109.5
C6B C10B H10F 109.5
H10D C10B H10F 109.5
H10E C10B H10F 109.5
C3B C11B C12B 112.7(3)
C3B C11B H11C 109.1
C12B C11B H11C 109.1
C3B C11B H11D 109.1
C12B C11B H11D 109.1
H11C C11B H11D 107.8
C11B C12B H12D 109.5
C11B C12B H12E 109.5
H12D C12B H12E 109.5
C11B C12B H12F 109.5
H12D C12B H12F 109.5
H12E C12B H12F 109.5
C4B C13B C14B 112.5(2)
C4B C13B H13C 109.1
C14B C13B H13C 109.1
C4B C13B H13D 109.1
C14B C13B H13D 109.1
H13C C13B H13D 107.8
C13B C14B H14D 109.5
C13B C14B H14E 109.5
H14D C14B H14E 109.5
C13B C14B H14F 109.5
H14D C14B H14F 109.5
H14E C14B H14F 109.5

loop_
_geom_bond_atom_site_label_1
_geom_bond_atom_site_label_2
_geom_bond_distance
O1A C2A 1.366(3)
O1A C3A 1.392(3)
O2A C2A 1.216(3)
N1A C8A 1.358(3)
N1A H1A1 0.8600
N1A H1A2 0.8600
C1A C9A 1.411(3)
C1A C8A 1.425(3)
C1A C2A 1.435(4)
C3A C4A 1.334(3)
C3A C11A 1.494(4)
C4A C9A 1.461(3)
C4A C13A 1.511(4)
C5A C6A 1.386(3)
C5A C9A 1.387(3)
C5A H5A 0.9300
C6A C7A 1.369(4)
C6A C10A 1.501(4)
C7A C8A 1.393(4)
C7A H7A 0.9300
C10A H10A 0.9600
C10A H10B 0.9600
C10A H10C 0.9600
C11A C12A 1.509(4)
C11A H11A 0.9700
C11A H11B 0.9700
C12A H12A 0.9600
C12A H12B 0.9600
C12A H12C 0.9600
C13A C14A 1.517(4)
C13A H13A 0.9700
C13A H13B 0.9700
C14A H14A 0.9600
C14A H14B 0.9600
C14A H14C 0.9600
O1B C2B 1.365(3)
O1B C3B 1.389(3)
O2B C2B 1.221(3)
N1B C8B 1.356(3)
N1B H1B1 0.8600
N1B H1B2 0.8600
C1B C9B 1.409(3)
C1B C8B 1.417(3)
C1B C2B 1.435(4)
C3B C4B 1.328(4)
C3B C11B 1.492(4)
C4B C9B 1.467(3)
C4B C13B 1.511(4)
C5B C6B 1.388(4)
C5B C9B 1.388(3)
C5B H5B 0.9300
C6B C7B 1.363(4)
C6B C10B 1.507(4)
C7B C8B 1.396(4)
C7B H7B 0.9300
C10B H10D 0.9600
C10B H10E 0.9600
C10B H10F 0.9600
C11B C12B 1.509(4)
C11B H11C 0.9700
C11B H11D 0.9700
C12B H12D 0.9600
C12B H12E 0.9600
C12B H12F 0.9600
C13B C14B 1.519(4)
C13B H13C 0.9700
C13B H13D 0.9700
C14B H14D 0.9600
C14B H14E 0.9600
C14B H14F 0.9600

loop_
_geom_hbond_atom_site_label_D
_geom_hbond_atom_site_label_H
_geom_hbond_atom_site_label_A
_geom_hbond_site_symmetry_A
_geom_hbond_distance_DH
_geom_hbond_distance_HA
_geom_hbond_distance_DA
_geom_hbond_angle_DHA
_geom_hbond_publ_flag
N1A H1A2 O2A . 0.86 2.05 2.701(3) 131 yes
N1B H1B2 O2B . 0.86 2.05 2.696(3) 131 yes
N1A H1A1 O1B 3 0.86 2.57 3.328(3) 148 yes
N1B H1B1 O1A 3_656 0.86 2.50 3.235(3) 143 yes
N1B H1B1 O2A 3_656 0.86 2.53 3.367(3) 165 yes
C12A H12A Cg1 3_765 0.96 2.99 3.773(2) 140 yes

loop_
_geom_torsion_atom_site_label_1
_geom_torsion_atom_site_label_2
_geom_torsion_atom_site_label_3
_geom_torsion_atom_site_label_4
_geom_torsion
C3A O1A C2A O2A -178.6(2)
C3A O1A C2A C1A 0.4(3)
C9A C1A C2A O2A 177.9(3)
C8A C1A C2A O2A -3.1(4)
C9A C1A C2A O1A -0.9(3)
C8A C1A C2A O1A 178.1(2)
C2A O1A C3A C4A 0.8(4)
C2A O1A C3A C11A 179.3(2)
O1A C3A C4A C9A -1.5(4)
C11A C3A C4A C9A -179.6(2)
O1A C3A C4A C13A 177.5(2)
C11A C3A C4A C13A -0.6(4)
C9A C5A C6A C7A -0.4(4)
C9A C5A C6A C10A -179.1(2)
C5A C6A C7A C8A 0.1(4)
C10A C6A C7A C8A 178.7(3)
C6A C7A C8A N1A -179.0(2)
C6A C7A C8A C1A 0.8(4)
C9A C1A C8A N1A 178.5(2)
C2A C1A C8A N1A -0.5(4)
C9A C1A C8A C7A -1.3(3)
C2A C1A C8A C7A 179.7(2)
C6A C5A C9A C1A -0.2(4)
C6A C5A C9A C4A 179.6(2)
C8A C1A C9A C5A 1.0(3)
C2A C1A C9A C5A -180.0(2)
C8A C1A C9A C4A -178.7(2)
C2A C1A C9A C4A 0.2(3)
C3A C4A C9A C5A -178.8(2)
C13A C4A C9A C5A 2.2(4)
C3A C4A C9A C1A 1.0(3)
C13A C4A C9A C1A -178.1(2)
C4A C3A C11A C12A 103.6(4)
O1A C3A C11A C12A -74.7(3)
C3A C4A C13A C14A -98.1(3)
C9A C4A C13A C14A 80.9(3)
C3B O1B C2B O2B -178.2(2)
C3B O1B C2B C1B 2.8(4)
C9B C1B C2B O2B -179.6(3)
C8B C1B C2B O2B -0.2(4)
C9B C1B C2B O1B -0.7(4)
C8B C1B C2B O1B 178.7(2)
C2B O1B C3B C4B -2.0(4)
C2B O1B C3B C11B 179.9(2)
O1B C3B C4B C9B -1.0(4)
C11B C3B C4B C9B 176.7(3)
O1B C3B C4B C13B -179.1(2)
C11B C3B C4B C13B -1.4(4)
C9B C5B C6B C7B 2.1(4)
C9B C5B C6B C10B -178.3(3)
C5B C6B C7B C8B -1.7(4)
C10B C6B C7B C8B 178.8(3)
C6B C7B C8B N1B -180.0(3)
C6B C7B C8B C1B -0.5(4)
C9B C1B C8B N1B -178.3(2)
C2B C1B C8B N1B 2.3(4)
C9B C1B C8B C7B 2.2(4)
C2B C1B C8B C7B -177.2(2)
C6B C5B C9B C1B -0.3(4)
C6B C5B C9B C4B 179.4(2)
C8B C1B C9B C5B -1.8(3)
C2B C1B C9B C5B 177.6(2)
C8B C1B C9B C4B 178.5(2)
C2B C1B C9B C4B -2.2(3)
C3B C4B C9B C5B -176.7(2)
C13B C4B C9B C5B 1.4(4)
C3B C4B C9B C1B 3.0(3)
C13B C4B C9B C1B -178.9(2)
C4B C3B C11B C12B -109.5(4)
O1B C3B C11B C12B 68.5(3)
C3B C4B C13B C14B 93.8(3)
C9B C4B C13B C14B -84.3(3)

_cod_database_fobs_code 2243008
